data_7214165
loop_
_publ_author_name
'Liu, Fuling'
'Zhang, Liangliang'
'Wang, Rongming'
'Sun, Jie'
'Yang, Jie'
'Chen, Zhen'
'Wang, Xingpo'
'Sun, Daofeng'

_publ_section_title
;
 Five MOFs with different topologies based on anthracene functionalized
 tetracarboxylic acid: syntheses, structures, and properties
;
_journal_issue 14
_journal_name_full CrystEngComm
_journal_page_first 2917
_journal_paper_doi 10.1039/c3ce42152j
_journal_volume 16
_journal_year 2014
_chemical_formula_sum 'C34 H42 N0 Ni2 O22'
_chemical_formula_weight 920.10
_chemical_name_systematic
; 
 ? 
;
_space_group_IT_number 2
_symmetry_cell_setting triclinic
_symmetry_space_group_name_Hall '-P 1'
_symmetry_space_group_name_H-M 'P -1'
_atom_sites_solution_hydrogens geom
_atom_sites_solution_primary direct
_atom_sites_solution_secondary difmap
_audit_creation_method SHELXL-97
_cell_angle_alpha 68.533(5)
_cell_angle_beta 89.208(4)
_cell_angle_gamma 89.167(4)
_cell_formula_units_Z 2
_cell_length_a 11.080(3)
_cell_length_b 16.583(4)
_cell_length_c 16.600(4)
_cell_measurement_temperature 298(2)
_cell_volume 2838.1(12)
_computing_structure_refinement 'SHELXL-97 (Sheldrick, 1997)'
_computing_structure_solution 'SHELXS-97 (Sheldrick, 1990)'
_diffrn_ambient_temperature 298(2)
_diffrn_measured_fraction_theta_full 0.985
_diffrn_measured_fraction_theta_max 0.985
_diffrn_radiation_monochromator graphite
_diffrn_radiation_source 'fine-focus sealed tube'
_diffrn_radiation_type MoK\a
_diffrn_radiation_wavelength 0.71073
_diffrn_reflns_av_R_equivalents 0.0342
_diffrn_reflns_av_sigmaI/netI 0.0921
_diffrn_reflns_limit_h_max 13
_diffrn_reflns_limit_h_min -13
_diffrn_reflns_limit_k_max 19
_diffrn_reflns_limit_k_min -19
_diffrn_reflns_limit_l_max 19
_diffrn_reflns_limit_l_min -17
_diffrn_reflns_number 13700
_diffrn_reflns_theta_full 25.00
_diffrn_reflns_theta_max 25.00
_diffrn_reflns_theta_min 1.32
_exptl_absorpt_coefficient_mu 0.724
_exptl_absorpt_correction_T_max 0.9311
_exptl_absorpt_correction_T_min 0.8992
_exptl_absorpt_correction_type multi-scan
_exptl_absorpt_process_details 'APEX2 Software Suite (Bruker,2005)'
_exptl_crystal_density_diffrn 1.077
_exptl_crystal_density_method 'not measured'
_exptl_crystal_F_000 956
_exptl_crystal_size_max 0.15
_exptl_crystal_size_mid 0.15
_exptl_crystal_size_min 0.10
_platon_squeeze_details
;
;
_refine_diff_density_max 0.800
_refine_diff_density_min -0.634
_refine_diff_density_rms 0.095
_refine_ls_extinction_method none
_refine_ls_goodness_of_fit_ref 0.956
_refine_ls_hydrogen_treatment constr
_refine_ls_matrix_type full
_refine_ls_number_parameters 476
_refine_ls_number_reflns 9855
_refine_ls_number_restraints 12
_refine_ls_restrained_S_all 0.983
_refine_ls_R_factor_all 0.0844
_refine_ls_R_factor_gt 0.0555
_refine_ls_shift/su_max 0.003
_refine_ls_shift/su_mean 0.000
_refine_ls_structure_factor_coef Fsqd
_refine_ls_weighting_details 'calc w=1/[\s^2^(Fo^2^)+(0.0921P)^2^+0.0000P] where P=(Fo^2^+2Fc^2^)/3'
_refine_ls_weighting_scheme calc
_refine_ls_wR_factor_gt 0.1564
_refine_ls_wR_factor_ref 0.1662
_reflns_number_gt 6077
_reflns_number_total 9855
_reflns_threshold_expression >2sigma(I)
_cod_data_source_file c3ce42152j.txt
_cod_data_source_block p2
_cod_depositor_comments
;
The following automatic conversions were performed:

'_symmetry_cell_setting' value 'Triclinic' changed to 'triclinic'
according to
/usr/data/users/saulius/crontab/automatic-downloads/current/RSC/lib/dictionaries/cif_core.dic
dictionary named 'cif_core.dic' version 2.4.2 from 2011-04-26.

Automatic conversion script
Id: cif_fix_values 2281 2013-09-26 08:29:07Z andrius 
;
_cod_original_cell_volume 2837.9(13)
_cod_original_sg_symbol_H-M P-1
_cod_database_code 7214165

loop_
_symmetry_equiv_pos_as_xyz
'x, y, z'
'-x, -y, -z'

loop_
_atom_site_label
_atom_site_type_symbol
_atom_site_fract_x
_atom_site_fract_y
_atom_site_fract_z
_atom_site_U_iso_or_equiv
_atom_site_adp_type
_atom_site_occupancy
_atom_site_symmetry_multiplicity
_atom_site_calc_flag
_atom_site_refinement_flags
Ni1 Ni 0.64014(4) 1.00459(3) 0.49658(3) 0.02245(17) Uani 1 1 d .
Ni2 Ni 0.49827(4) 0.81226(3) 0.50446(4) 0.02963(18) Uani 1 1 d .
O8 O 0.3568(3) 0.90845(18) 0.62862(19) 0.0363(8) Uani 1 1 d .
O3W O 0.6522(3) 0.9169(2) 0.6274(2) 0.0418(8) Uani 1 1 d .
H3WA H 0.7270 0.9070 0.6429 0.063 Uiso 1 1 d R
H3WB H 0.6194 0.8681 0.6329 0.063 Uiso 1 1 d R
C6 C 0.1082(4) 0.7217(3) 0.4872(3) 0.0310(11) Uani 1 1 d .
H6 H 0.1812 0.6935 0.4867 0.037 Uiso 1 1 calc R
C10 C 0.0379(4) 0.5204(3) 0.5712(3) 0.0317(11) Uani 1 1 d .
C9 C 0.0021(4) 0.5857(3) 0.4964(3) 0.0288(10) Uani 1 1 d .
C11 C 0.0351(4) 0.4310(3) 0.5761(3) 0.0344(11) Uani 1 1 d .
O2W O 0.4963(3) 0.6774(2) 0.5397(3) 0.0696(12) Uani 1 1 d .
H2WA H 0.4980 0.6408 0.5913 0.104 Uiso 1 1 d R
H2WB H 0.4935 0.6508 0.5047 0.104 Uiso 1 1 d R
C24 C 0.4081(4) 0.8361(3) 0.6668(3) 0.0319(11) Uani 1 1 d .
C18 C 0.3951(4) 0.7973(3) 0.7630(3) 0.0343(11) Uani 1 1 d .
C27 C 0.5785(5) 0.5569(3) 0.9398(3) 0.0469(13) Uani 1 1 d .
C23 C 0.4254(4) 0.7110(3) 0.8084(3) 0.0399(12) Uani 1 1 d .
H23 H 0.4480 0.6761 0.7777 0.048 Uiso 1 1 calc R
C26 C 0.4606(5) 0.5837(3) 0.9492(3) 0.0449(13) Uani 1 1 d .
O11 O 0.8573(4) 0.6283(3) 0.8065(3) 0.1065(19) Uani 1 1 d .
C5 C 0.0004(4) 0.6774(3) 0.4921(3) 0.0276(10) Uani 1 1 d .
C12 C 0.0696(5) 0.3654(3) 0.6554(4) 0.0537(15) Uani 1 1 d .
H12 H 0.0660 0.3079 0.6599 0.064 Uiso 1 1 calc R
C15 C 0.0788(4) 0.5352(3) 0.6457(3) 0.0384(12) Uani 1 1 d .
H15 H 0.0823 0.5919 0.6438 0.046 Uiso 1 1 calc R
O6 O 0.1570(4) 0.4790(3) 0.7915(2) 0.0704(12) Uani 1 1 d .
C32 C 0.6187(5) 0.4728(3) 0.9918(3) 0.0446(13) Uani 1 1 d .
O12 O 0.9335(4) 0.4819(3) 0.9100(3) 0.0807(14) Uani 1 1 d .
C22 C 0.4229(5) 0.6754(3) 0.8977(3) 0.0445(13) Uani 1 1 d .
C19 C 0.3590(5) 0.8485(3) 0.8089(4) 0.0568(16) Uani 1 1 d .
H19 H 0.3394 0.9065 0.7790 0.068 Uiso 1 1 calc R
O2 O 0.3189(3) 0.80585(19) 0.4853(2) 0.0491(9) Uani 1 1 d U
C14 C 0.1126(5) 0.4705(4) 0.7185(4) 0.0534(14) Uani 1 1 d .
O5 O 0.1335(6) 0.3228(3) 0.8029(3) 0.126(2) Uani 1 1 d U
C21 C 0.3870(6) 0.7296(4) 0.9420(4) 0.0619(17) Uani 1 1 d .
H21 H 0.3868 0.7076 1.0022 0.074 Uiso 1 1 calc R
C13 C 0.1070(6) 0.3821(3) 0.7241(4) 0.0687(18) Uani 1 1 d .
C31 C 0.7410(5) 0.4470(3) 0.9833(3) 0.0518(14) Uani 1 1 d .
H31 H 0.7685 0.3927 1.0194 0.062 Uiso 1 1 calc R
C28 C 0.6636(5) 0.6118(4) 0.8781(4) 0.0609(16) Uani 1 1 d .
H28 H 0.6407 0.6683 0.8449 0.073 Uiso 1 1 calc R
C25 C 0.3126(11) 0.8673(5) 0.9505(6) 0.131(4) Uani 1 1 d .
C29 C 0.7754(6) 0.5837(4) 0.8673(4) 0.0627(16) Uani 1 1 d .
C30 C 0.8172(6) 0.5009(4) 0.9231(4) 0.0607(16) Uani 1 1 d .
C33 C 0.8088(8) 0.7050(5) 0.7350(5) 0.133(4) Uani 1 1 d .
H33A H 0.8672 0.7242 0.6888 0.200 Uiso 1 1 calc R
H33B H 0.7921 0.7508 0.7561 0.200 Uiso 1 1 calc R
H33C H 0.7357 0.6896 0.7140 0.200 Uiso 1 1 calc R
O10 O 0.2831(7) 0.9470(4) 0.9065(4) 0.150(3) Uani 1 1 d .
H10 H 0.2625 0.9711 0.9397 0.226 Uiso 1 1 calc R
C16 C 0.1679(7) 0.5656(4) 0.7888(4) 0.078(2) Uani 1 1 d .
H16A H 0.2200 0.5975 0.7415 0.117 Uiso 1 1 calc R
H16B H 0.2014 0.5647 0.8421 0.117 Uiso 1 1 calc R
H16C H 0.0897 0.5929 0.7808 0.117 Uiso 1 1 calc R
O9 O 0.3009(9) 0.8341(4) 1.0290(4) 0.191(4) Uani 1 1 d .
C34 C 0.9753(6) 0.3968(5) 0.9630(5) 0.092(2) Uani 1 1 d .
H34A H 1.0607 0.3924 0.9548 0.139 Uiso 1 1 calc R
H34B H 0.9347 0.3543 0.9468 0.139 Uiso 1 1 calc R
H34C H 0.9584 0.3869 1.0227 0.139 Uiso 1 1 calc R
C20 C 0.3516(6) 0.8153(4) 0.8983(4) 0.0658(18) Uani 1 1 d .
C17 C 0.1176(12) 0.2343(6) 0.8154(6) 0.169(4) Uani 1 1 d U
H17A H 0.1743 0.2179 0.7798 0.254 Uiso 1 1 calc R
H17B H 0.0369 0.2259 0.7999 0.254 Uiso 1 1 calc R
H17C H 0.1308 0.1992 0.8751 0.254 Uiso 1 1 calc R
C4 C -0.1082(4) 0.7204(3) 0.4938(3) 0.0328(11) Uani 1 1 d .
H4 H -0.1806 0.6916 0.4973 0.039 Uiso 1 1 calc R
C3 C -0.1104(3) 0.8055(2) 0.4902(3) 0.0232(9) Uani 1 1 d .
C2 C -0.0006(3) 0.8482(2) 0.4850(3) 0.0265(10) Uani 1 1 d .
H2 H -0.0012 0.9051 0.4829 0.032 Uiso 1 1 calc R
C1 C 0.1089(3) 0.8073(2) 0.4831(3) 0.0264(10) Uani 1 1 d .
O7 O 0.4701(3) 0.79492(19) 0.6316(2) 0.0434(8) Uani 1 1 d .
O13 O 0.5024(2) 0.93993(15) 0.46513(17) 0.0198(6) Uani 1 1 d .
H13 H 0.5001 0.9615 0.4017 0.024 Uiso 1 1 calc R
O1 O 0.2233(2) 0.92800(17) 0.4754(2) 0.0354(8) Uani 1 1 d .
C8 C -0.2290(3) 0.8482(3) 0.4929(3) 0.0247(9) Uani 1 1 d .
O3 O -0.2301(2) 0.93023(17) 0.4661(2) 0.0327(7) Uani 1 1 d .
O4 O -0.3171(2) 0.79949(18) 0.5240(2) 0.0419(8) Uani 1 1 d .
C7 C 0.2259(4) 0.8506(3) 0.4820(3) 0.0319(11) Uani 1 1 d .
O1W O 0.5247(4) 0.8171(3) 0.3765(3) 0.0948(15) Uani 1 1 d .
H1WA H 0.5426 0.7740 0.3622 0.142 Uiso 1 1 d R
H1WB H 0.5191 0.8627 0.3312 0.142 Uiso 1 1 d R

loop_
_atom_site_aniso_label
_atom_site_aniso_U_11
_atom_site_aniso_U_22
_atom_site_aniso_U_33
_atom_site_aniso_U_23
_atom_site_aniso_U_13
_atom_site_aniso_U_12
Ni1 0.0121(3) 0.0138(3) 0.0399(4) -0.0079(2) -0.0008(2) -0.00012(19)
Ni2 0.0143(3) 0.0182(3) 0.0584(4) -0.0164(3) 0.0022(2) -0.0005(2)
O8 0.0274(17) 0.0280(17) 0.043(2) -0.0006(15) 0.0052(14) 0.0045(13)
O3W 0.0336(19) 0.0373(19) 0.051(2) -0.0111(16) -0.0073(15) -0.0001(14)
C6 0.019(2) 0.021(2) 0.060(3) -0.023(2) 0.001(2) 0.0015(17)
C10 0.024(2) 0.024(2) 0.054(3) -0.023(2) -0.004(2) -0.0026(18)
C9 0.020(2) 0.016(2) 0.054(3) -0.017(2) -0.003(2) 0.0012(16)
C11 0.025(2) 0.018(2) 0.064(3) -0.018(2) -0.004(2) 0.0013(18)
O2W 0.061(3) 0.032(2) 0.114(4) -0.025(2) 0.005(3) 0.0030(18)
C24 0.027(2) 0.017(2) 0.046(3) -0.005(2) 0.000(2) 0.0027(18)
C18 0.036(3) 0.025(2) 0.032(3) 0.001(2) -0.008(2) 0.0009(19)
C27 0.059(4) 0.040(3) 0.031(3) 0.000(2) -0.012(2) 0.000(3)
C23 0.049(3) 0.027(3) 0.037(3) -0.003(2) -0.003(2) 0.002(2)
C26 0.057(3) 0.041(3) 0.029(3) -0.003(2) -0.004(2) 0.007(3)
O11 0.087(4) 0.079(3) 0.096(4) 0.035(3) 0.029(3) 0.015(3)
C5 0.019(2) 0.022(2) 0.051(3) -0.023(2) -0.0012(19) 0.0008(17)
C12 0.079(4) 0.027(3) 0.056(4) -0.015(3) -0.011(3) -0.001(3)
C15 0.035(3) 0.028(3) 0.059(3) -0.025(3) -0.002(2) -0.002(2)
O6 0.104(4) 0.061(3) 0.052(3) -0.027(2) -0.019(2) -0.002(2)
C32 0.055(3) 0.039(3) 0.031(3) -0.002(2) -0.010(2) 0.006(2)
O12 0.065(3) 0.067(3) 0.082(3) 0.004(2) 0.009(2) 0.023(2)
C22 0.057(3) 0.032(3) 0.041(3) -0.008(2) -0.012(2) 0.006(2)
C19 0.088(5) 0.024(3) 0.051(4) -0.004(3) -0.019(3) 0.009(3)
O2 0.0174(15) 0.0305(16) 0.104(2) -0.0307(16) -0.0047(15) 0.0035(12)
C14 0.060(4) 0.054(4) 0.053(4) -0.027(3) -0.009(3) -0.005(3)
O5 0.233(7) 0.051(3) 0.084(4) -0.009(3) -0.069(4) 0.004(4)
C21 0.097(5) 0.052(4) 0.033(3) -0.012(3) -0.013(3) 0.011(3)
C13 0.101(5) 0.032(3) 0.067(4) -0.010(3) -0.029(4) 0.005(3)
C31 0.071(4) 0.040(3) 0.035(3) -0.003(3) -0.006(3) 0.009(3)
C28 0.061(4) 0.049(3) 0.050(4) 0.007(3) -0.010(3) 0.006(3)
C25 0.273(13) 0.060(5) 0.068(6) -0.033(5) -0.037(7) 0.061(6)
C29 0.063(4) 0.047(3) 0.054(4) 0.008(3) 0.004(3) 0.008(3)
C30 0.061(4) 0.057(4) 0.052(4) -0.006(3) -0.006(3) 0.008(3)
C33 0.134(8) 0.080(6) 0.112(7) 0.050(5) 0.038(6) 0.018(5)
O10 0.274(9) 0.095(4) 0.101(5) -0.058(4) -0.026(5) 0.061(5)
C16 0.100(6) 0.081(5) 0.072(5) -0.051(4) -0.016(4) -0.004(4)
O9 0.415(13) 0.098(5) 0.062(4) -0.036(4) -0.006(5) 0.086(6)
C34 0.068(5) 0.095(6) 0.092(6) -0.010(4) 0.006(4) 0.030(4)
C20 0.112(6) 0.043(3) 0.043(4) -0.017(3) -0.011(3) 0.009(3)
C17 0.280(10) 0.078(5) 0.119(6) 0.002(5) -0.090(6) -0.010(6)
C4 0.019(2) 0.020(2) 0.067(3) -0.025(2) -0.001(2) -0.0026(17)
C3 0.011(2) 0.023(2) 0.041(3) -0.019(2) -0.0012(17) -0.0002(16)
C2 0.017(2) 0.015(2) 0.050(3) -0.014(2) 0.0012(19) -0.0026(16)
C1 0.014(2) 0.018(2) 0.048(3) -0.015(2) 0.0010(18) 0.0006(16)
O7 0.041(2) 0.0239(17) 0.051(2) 0.0029(16) 0.0061(16) 0.0034(14)
O13 0.0125(13) 0.0178(14) 0.0276(16) -0.0063(12) 0.0003(11) -0.0028(10)
O1 0.0194(16) 0.0200(16) 0.071(2) -0.0213(16) -0.0057(14) -0.0021(12)
C8 0.014(2) 0.026(2) 0.032(3) -0.009(2) 0.0017(17) -0.0032(17)
O3 0.0183(15) 0.0143(15) 0.063(2) -0.0109(14) 0.0014(14) 0.0056(11)
O4 0.0132(16) 0.0210(16) 0.086(3) -0.0128(16) 0.0046(15) -0.0010(12)
C7 0.018(2) 0.030(3) 0.055(3) -0.023(2) 0.001(2) -0.0030(18)
O1W 0.111(4) 0.083(3) 0.110(4) -0.059(3) 0.009(3) 0.004(3)

loop_
_atom_type_symbol
_atom_type_description
_atom_type_scat_dispersion_real
_atom_type_scat_dispersion_imag
_atom_type_scat_source
C C 0.0033 0.0016 'International Tables Vol C Tables 4.2.6.8 and 6.1.1.4'
H H 0.0000 0.0000 'International Tables Vol C Tables 4.2.6.8 and 6.1.1.4'
N N 0.0061 0.0033 'International Tables Vol C Tables 4.2.6.8 and 6.1.1.4'
O O 0.0106 0.0060 'International Tables Vol C Tables 4.2.6.8 and 6.1.1.4'
Ni Ni 0.3393 1.1124 'International Tables Vol C Tables 4.2.6.8 and 6.1.1.4'

loop_
_geom_angle_atom_site_label_1
_geom_angle_atom_site_label_2
_geom_angle_atom_site_label_3
_geom_angle
_geom_angle_site_symmetry_1
_geom_angle_site_symmetry_3
O13 Ni1 O1 99.01(11) 2_676 2_676
O13 Ni1 O8 95.52(11) 2_676 2_676
O1 Ni1 O8 88.89(13) 2_676 2_676
O13 Ni1 O3 170.89(11) 2_676 1_655
O1 Ni1 O3 88.12(11) 2_676 1_655
O8 Ni1 O3 90.24(12) 2_676 1_655
O13 Ni1 O13 80.76(11) 2_676 .
O1 Ni1 O13 178.33(11) 2_676 .
O8 Ni1 O13 89.49(11) 2_676 .
O3 Ni1 O13 92.27(11) 1_655 .
O13 Ni1 O3W 87.18(11) 2_676 .
O1 Ni1 O3W 86.81(13) 2_676 .
O8 Ni1 O3W 175.23(12) 2_676 .
O3 Ni1 O3W 87.57(12) 1_655 .
O13 Ni1 O3W 94.83(11) . .
O13 Ni2 O2 95.34(11) . .
O13 Ni2 O7 94.30(12) . .
O2 Ni2 O7 91.60(14) . .
O13 Ni2 O4 93.08(10) . 1_655
O2 Ni2 O4 171.13(12) . 1_655
O7 Ni2 O4 90.54(13) . 1_655
O13 Ni2 O2W 177.06(14) . .
O2 Ni2 O2W 84.84(13) . .
O7 Ni2 O2W 88.62(15) . .
O4 Ni2 O2W 86.60(13) 1_655 .
O13 Ni2 O1W 91.23(15) . .
O2 Ni2 O1W 87.17(17) . .
O7 Ni2 O1W 174.42(15) . .
O4 Ni2 O1W 89.88(17) 1_655 .
O2W Ni2 O1W 85.85(18) . .
C24 O8 Ni1 133.6(3) . 2_676
Ni1 O3W H3WA 110.6 . .
Ni1 O3W H3WB 110.0 . .
H3WA O3W H3WB 108.4 . .
C1 C6 C5 121.6(4) . .
C1 C6 H6 119.2 . .
C5 C6 H6 119.2 . .
C9 C10 C15 123.5(4) . .
C9 C10 C11 119.3(4) . .
C15 C10 C11 117.3(4) . .
C10 C9 C11 121.9(4) . 2_566
C10 C9 C5 119.5(4) . .
C11 C9 C5 118.5(4) 2_566 .
C9 C11 C12 123.7(4) 2_566 .
C9 C11 C10 118.8(4) 2_566 .
C12 C11 C10 117.5(4) . .
Ni2 O2W H2WA 125.2 . .
Ni2 O2W H2WB 125.4 . .
H2WA O2W H2WB 109.5 . .
O7 C24 O8 125.9(4) . .
O7 C24 C18 117.0(4) . .
O8 C24 C18 117.1(4) . .
C19 C18 C23 118.8(4) . .
C19 C18 C24 120.1(4) . .
C23 C18 C24 121.0(4) . .
C26 C27 C32 120.1(5) . .
C26 C27 C28 122.7(5) . .
C32 C27 C28 117.2(5) . .
C22 C23 C18 122.1(5) . .
C22 C23 H23 119.0 . .
C18 C23 H23 119.0 . .
C32 C26 C27 120.3(4) 2_667 .
C32 C26 C22 120.6(5) 2_667 .
C27 C26 C22 119.1(5) . .
C29 O11 C33 115.4(5) . .
C4 C5 C6 118.4(4) . .
C4 C5 C9 121.1(4) . .
C6 C5 C9 120.5(3) . .
C13 C12 C11 123.3(5) . .
C13 C12 H12 118.3 . .
C11 C12 H12 118.3 . .
C14 C15 C10 122.5(4) . .
C14 C15 H15 118.7 . .
C10 C15 H15 118.7 . .
C14 O6 C16 115.9(5) . .
C26 C32 C27 119.6(5) 2_667 .
C26 C32 C31 120.9(5) 2_667 .
C27 C32 C31 119.5(5) . .
C30 O12 C34 115.8(5) . .
C23 C22 C21 117.4(4) . .
C23 C22 C26 123.6(5) . .
C21 C22 C26 118.9(5) . .
C20 C19 C18 121.4(5) . .
C20 C19 H19 119.3 . .
C18 C19 H19 119.3 . .
C7 O2 Ni2 138.1(3) . .
C15 C14 O6 126.3(5) . .
C15 C14 C13 120.2(5) . .
O6 C14 C13 113.4(5) . .
C13 O5 C17 117.3(6) . .
C20 C21 C22 121.9(5) . .
C20 C21 H21 119.1 . .
C22 C21 H21 119.1 . .
C12 C13 O5 126.3(5) . .
C12 C13 C14 119.1(5) . .
O5 C13 C14 114.4(5) . .
C30 C31 C32 120.9(5) . .
C30 C31 H31 119.6 . .
C32 C31 H31 119.6 . .
C29 C28 C27 122.0(5) . .
C29 C28 H28 119.0 . .
C27 C28 H28 119.0 . .
O9 C25 O10 123.2(7) . .
O9 C25 C20 121.2(7) . .
O10 C25 C20 115.4(7) . .
C28 C29 O11 125.9(5) . .
C28 C29 C30 120.2(5) . .
O11 C29 C30 113.9(5) . .
O12 C30 C31 125.0(5) . .
O12 C30 C29 115.1(5) . .
C31 C30 C29 119.9(6) . .
O11 C33 H33A 109.5 . .
O11 C33 H33B 109.5 . .
H33A C33 H33B 109.5 . .
O11 C33 H33C 109.5 . .
H33A C33 H33C 109.5 . .
H33B C33 H33C 109.5 . .
C25 O10 H10 109.5 . .
O6 C16 H16A 109.5 . .
O6 C16 H16B 109.5 . .
H16A C16 H16B 109.5 . .
O6 C16 H16C 109.5 . .
H16A C16 H16C 109.5 . .
H16B C16 H16C 109.5 . .
O12 C34 H34A 109.5 . .
O12 C34 H34B 109.5 . .
H34A C34 H34B 109.5 . .
O12 C34 H34C 109.5 . .
H34A C34 H34C 109.5 . .
H34B C34 H34C 109.5 . .
C19 C20 C21 118.4(5) . .
C19 C20 C25 123.4(6) . .
C21 C20 C25 118.2(6) . .
O5 C17 H17A 109.5 . .
O5 C17 H17B 109.5 . .
H17A C17 H17B 109.5 . .
O5 C17 H17C 109.5 . .
H17A C17 H17C 109.5 . .
H17B C17 H17C 109.5 . .
C3 C4 C5 121.4(4) . .
C3 C4 H4 119.3 . .
C5 C4 H4 119.3 . .
C4 C3 C2 118.8(3) . .
C4 C3 C8 119.1(4) . .
C2 C3 C8 122.1(3) . .
C1 C2 C3 121.3(4) . .
C1 C2 H2 119.4 . .
C3 C2 H2 119.4 . .
C2 C1 C6 118.6(4) . .
C2 C1 C7 121.6(4) . .
C6 C1 C7 119.7(3) . .
C24 O7 Ni2 131.8(3) . .
Ni2 O13 Ni1 115.15(12) . 2_676
Ni2 O13 Ni1 122.48(12) . .
Ni1 O13 Ni1 99.24(11) 2_676 .
Ni2 O13 H13 106.3 . .
Ni1 O13 H13 106.3 2_676 .
Ni1 O13 H13 106.3 . .
C7 O1 Ni1 127.0(3) . 2_676
O4 C8 O3 126.3(4) . .
O4 C8 C3 117.0(4) . .
O3 C8 C3 116.6(3) . .
C8 O3 Ni1 125.2(3) . 1_455
C8 O4 Ni2 134.0(3) . 1_455
O2 C7 O1 125.8(4) . .
O2 C7 C1 116.1(4) . .
O1 C7 C1 118.0(4) . .
Ni2 O1W H1WA 125.5 . .
Ni2 O1W H1WB 125.1 . .
H1WA O1W H1WB 109.4 . .

loop_
_geom_bond_atom_site_label_1
_geom_bond_atom_site_label_2
_geom_bond_distance
_geom_bond_site_symmetry_2
Ni1 O13 2.025(2) 2_676
Ni1 O1 2.050(3) 2_676
Ni1 O8 2.051(3) 2_676
Ni1 O3 2.056(3) 1_655
Ni1 O13 2.057(2) .
Ni1 O3W 2.130(3) .
Ni2 O13 1.975(2) .
Ni2 O2 2.027(3) .
Ni2 O7 2.044(3) .
Ni2 O4 2.071(3) 1_655
Ni2 O2W 2.094(3) .
Ni2 O1W 2.112(5) .
O8 C24 1.265(5) .
O8 Ni1 2.051(3) 2_676
O3W H3WA 0.8665 .
O3W H3WB 0.8659 .
C6 C1 1.396(5) .
C6 C5 1.398(6) .
C6 H6 0.9300 .
C10 C9 1.374(6) .
C10 C15 1.427(6) .
C10 C11 1.456(5) .
C9 C11 1.398(6) 2_566
C9 C5 1.496(5) .
C11 C9 1.398(6) 2_566
C11 C12 1.420(6) .
O2W H2WA 0.8501 .
O2W H2WB 0.8503 .
C24 O7 1.243(5) .
C24 C18 1.492(6) .
C18 C19 1.385(7) .
C18 C23 1.390(6) .
C27 C26 1.399(7) .
C27 C32 1.414(6) .
C27 C28 1.443(8) .
C23 C22 1.381(6) .
C23 H23 0.9300 .
C26 C32 1.392(7) 2_667
C26 C22 1.502(6) .
O11 C29 1.354(7) .
O11 C33 1.487(7) .
C5 C4 1.395(5) .
C12 C13 1.341(7) .
C12 H12 0.9300 .
C15 C14 1.344(7) .
C15 H15 0.9300 .
O6 C14 1.370(6) .
O6 C16 1.427(7) .
C32 C26 1.392(7) 2_667
C32 C31 1.435(7) .
O12 C30 1.355(7) .
O12 C34 1.436(7) .
C22 C21 1.403(7) .
C19 C20 1.383(7) .
C19 H19 0.9300 .
O2 C7 1.251(5) .
C14 C13 1.436(7) .
O5 C13 1.351(7) .
O5 C17 1.419(9) .
C21 C20 1.391(7) .
C21 H21 0.9300 .
C31 C30 1.363(8) .
C31 H31 0.9300 .
C28 C29 1.351(8) .
C28 H28 0.9300 .
C25 O9 1.221(9) .
C25 O10 1.293(8) .
C25 C20 1.487(9) .
C29 C30 1.421(7) .
C33 H33A 0.9600 .
C33 H33B 0.9600 .
C33 H33C 0.9600 .
O10 H10 0.8200 .
C16 H16A 0.9600 .
C16 H16B 0.9600 .
C16 H16C 0.9600 .
C34 H34A 0.9600 .
C34 H34B 0.9600 .
C34 H34C 0.9600 .
C17 H17A 0.9600 .
C17 H17B 0.9600 .
C17 H17C 0.9600 .
C4 C3 1.390(5) .
C4 H4 0.9300 .
C3 C2 1.402(5) .
C3 C8 1.491(5) .
C2 C1 1.388(5) .
C2 H2 0.9300 .
C1 C7 1.487(5) .
O13 Ni1 2.025(2) 2_676
O13 H13 0.9800 .
O1 C7 1.248(5) .
O1 Ni1 2.050(3) 2_676
C8 O4 1.255(5) .
C8 O3 1.267(5) .
O3 Ni1 2.056(3) 1_455
O4 Ni2 2.071(3) 1_455
O1W H1WA 0.8514 .
O1W H1WB 0.8514 .

loop_
_platon_squeeze_void_nr
_platon_squeeze_void_average_x
_platon_squeeze_void_average_y
_platon_squeeze_void_average_z
_platon_squeeze_void_volume
_platon_squeeze_void_count_electrons
_platon_squeeze_void_content
1 -0.024 0.000 0.000 1393 486 ' '
